data_4319237
loop_
_publ_author_name
'Inmaculada Escorihuela'
'Larry R. Falvello'
'Milagros Tom\'as'

_publ_section_title
;
 An Extremly Bent Cyanide Bridge in Crystals of [(CN)3Pt(\m-CN)Cu(NH3)4].
 Influence of Electrostatic Forces on the Nature and Geometry of Bridging
 Cyanides in the Solid State
;
_journal_name_full 'Inorganic Chemistry'
_journal_page_first 636
_journal_page_last 640
_journal_paper_doi 10.1021/ic000734c
_journal_volume 40
_journal_year 2001
_chemical_formula_sum 'C4 H12 Cu N8 Pt'
_chemical_formula_weight 430.85
_chemical_name_systematic
; 
 ? 
;
_space_group_IT_number 62
_symmetry_cell_setting orthorhombic
_symmetry_space_group_name_Hall '-P 2ac 2n'
_symmetry_space_group_name_H-M 'P n m a'
_atom_sites_solution_hydrogens geom
_atom_sites_solution_primary direct
_atom_sites_solution_secondary difmap
_audit_contact_author_address
; Department of Inorganic Chemistry
  University of Zaragoza
  Plaza San Francisco s/n
  E-50009 Zaragoza
  Spain
;
_audit_contact_author_email falvello@posta.unizar.es
_audit_contact_author_fax 34()976761187
_audit_contact_author_name 'Larry R. Falvello'
_audit_contact_author_phone 34()976761179
_audit_creation_method SHELXL-97
_cell_angle_alpha 90.00
_cell_angle_beta 90.00
_cell_angle_gamma 90.00
_cell_formula_units_Z 4
_cell_length_a 14.554(3)
_cell_length_b 7.1901(12)
_cell_length_c 10.369(2)
_cell_measurement_reflns_used 25
_cell_measurement_temperature 102(2)
_cell_measurement_theta_max 15.9
_cell_measurement_theta_min 12.4
_cell_volume 1085.1(4)
_computing_cell_refinement 'CAD4/PC V2.0 (Nonius, 1996)'
_computing_data_collection 'CAD4/PC V2.0 (Nonius, 1996)'
_computing_data_reduction 'XCAD4 (Harms, 1996)'
_computing_molecular_graphics 'SHELXTL Rel. 5.05/V (Siemens, 1996)'
_computing_publication_material 'SHELX-97 (Sheldrick, 1997)'
_computing_structure_refinement 'SHELXL-97 (Sheldrick, 1997)'
_computing_structure_solution 'SHELXS-97 (Sheldrick, 1990)'
_diffrn_ambient_temperature 102(2)
_diffrn_measured_fraction_theta_full 0.926
_diffrn_measured_fraction_theta_max 0.926
_diffrn_measurement_device '\k-geometry diffractometer'
_diffrn_measurement_device_type 'Nonius CAD-4'
_diffrn_measurement_method 'omega-(one-third-theta) scan'
_diffrn_radiation_monochromator graphite
_diffrn_radiation_source 'fine-focus sealed tube'
_diffrn_radiation_type MoK\a
_diffrn_radiation_wavelength 0.71073
_diffrn_reflns_av_R_equivalents 0.0000
_diffrn_reflns_av_sigmaI/netI 0.0248
_diffrn_reflns_limit_h_max 18
_diffrn_reflns_limit_h_min 0
_diffrn_reflns_limit_k_max 9
_diffrn_reflns_limit_k_min 0
_diffrn_reflns_limit_l_max 13
_diffrn_reflns_limit_l_min 0
_diffrn_reflns_number 1341
_diffrn_reflns_theta_full 27.47
_diffrn_reflns_theta_max 27.47
_diffrn_reflns_theta_min 2.41
_diffrn_standards_interval_time 30
_diffrn_standards_number 3
_exptl_absorpt_coefficient_mu 14.816
_exptl_absorpt_correction_T_max 0.702
_exptl_absorpt_correction_T_min 0.390
_exptl_absorpt_correction_type psi-scan
_exptl_crystal_colour blue
_exptl_crystal_density_diffrn 2.637
_exptl_crystal_density_method 'not measured'
_exptl_crystal_F_000 796
_exptl_crystal_size_max 0.37
_exptl_crystal_size_mid 0.20
_exptl_crystal_size_min 0.15
_refine_diff_density_max 2.202
_refine_diff_density_min -2.489
_refine_diff_density_rms 0.245
_refine_ls_extinction_coef 0.00085(17)
_refine_ls_extinction_expression Fc^*^=kFc[1+0.001xFc^2^\l^3^/sin(2\q)]^-1/4^
_refine_ls_extinction_method SHELXL
_refine_ls_goodness_of_fit_ref 1.090
_refine_ls_hydrogen_treatment mixed
_refine_ls_matrix_type full
_refine_ls_number_parameters 94
_refine_ls_number_reflns 1341
_refine_ls_number_restraints 12
_refine_ls_restrained_S_all 1.085
_refine_ls_R_factor_all 0.0323
_refine_ls_R_factor_gt 0.0287
_refine_ls_shift/su_max 0.009
_refine_ls_shift/su_mean 0.001
_refine_ls_structure_factor_coef Fsqd
_refine_ls_weighting_details 'w=1/[\s^2^(Fo^2^)+(0.0421P)^2^+2.8760P] where P=(Fo^2^+2Fc^2^)/3'
_refine_ls_weighting_scheme calc
_refine_ls_wR_factor_gt 0.0701
_refine_ls_wR_factor_ref 0.0719
_reflns_number_gt 1242
_reflns_number_total 1341
_reflns_threshold_expression >2sigma(I)
_cod_data_source_file ic000734c_1.cif
_cod_data_source_block compound1_T=102K
_cod_depositor_comments
;
The following automatic conversions were performed:

'_refine_ls_weighting_scheme' value 'calc
w=1/[\s^2^(Fo^2^)+(0.0421P)^2^+2.8760P] where P=(Fo^2^+2Fc^2^)/3' was
changed to 'calc'. New tag '_refine_ls_weighting_details' was
created. The value of the new tag was set to
'w=1/[\s^2^(Fo^2^)+(0.0421P)^2^+2.8760P] where P=(Fo^2^+2Fc^2^)/3'.

Automatic conversion script
Id: cif_fix_values 3143 2015-03-26 13:38:13Z robertas 
;
_cod_database_code 4319237

loop_
_symmetry_equiv_pos_as_xyz
'x, y, z'
'-x+1/2, -y, z+1/2'
'-x, y+1/2, -z'
'x+1/2, -y+1/2, -z+1/2'
'-x, -y, -z'
'x-1/2, y, -z-1/2'
'x, -y-1/2, z'
'-x-1/2, y-1/2, z-1/2'

loop_
_atom_site_label
_atom_site_type_symbol
_atom_site_fract_x
_atom_site_fract_y
_atom_site_fract_z
_atom_site_U_iso_or_equiv
_atom_site_adp_type
_atom_site_occupancy
_atom_site_calc_flag
_atom_site_refinement_flags
_atom_site_disorder_assembly
_atom_site_disorder_group
Pt1 Pt 0.009394(19) 0.2500 0.01745(3) 0.00976(13) Uani 1 d S . .
Cu1 Cu -0.30119(6) 0.2500 -0.13398(9) 0.0109(2) Uani 1 d S . .
C1 C -0.1252(5) 0.2500 0.0397(7) 0.0083(14) Uani 1 d SU . .
N1 N -0.2036(5) 0.2500 0.0519(7) 0.0145(14) Uani 1 d S . .
C2 C 0.0251(5) 0.2500 0.2075(8) 0.0138(16) Uani 1 d S . .
N2 N 0.0332(5) 0.2500 0.3176(7) 0.0179(15) Uani 1 d S . .
C3 C 0.1456(5) 0.2500 -0.0002(7) 0.0096(15) Uani 1 d SU . .
N3 N 0.2236(5) 0.2500 -0.0057(6) 0.0147(14) Uani 1 d S . .
C4 C -0.0134(5) 0.2500 -0.1729(8) 0.0109(15) Uani 1 d S . .
N4 N -0.0334(5) 0.2500 -0.2783(7) 0.0172(15) Uani 1 d S . .
N5 N -0.3814(3) 0.0502(7) -0.0570(5) 0.0144(9) Uani 1 d . . .
H5A H -0.408(3) 0.093(3) 0.013(3) 0.017 Uiso 1 calc R . .
H5B H -0.3473(14) -0.047(4) -0.037(4) 0.017 Uiso 1 calc R . .
H5C H -0.424(2) 0.017(4) -0.114(3) 0.017 Uiso 1 calc R . .
N6 N -0.2306(4) 0.0519(8) -0.2298(5) 0.0155(10) Uani 1 d . . .
H6A H -0.260(5) 0.027(10) -0.303(8) 0.020(18) Uiso 1 d . . .
H6B H -0.216(5) -0.028(10) -0.178(7) 0.015(18) Uiso 1 d . . .
H6C H -0.182(6) 0.075(12) -0.258(8) 0.04(2) Uiso 1 d . . .

loop_
_atom_site_aniso_label
_atom_site_aniso_U_11
_atom_site_aniso_U_22
_atom_site_aniso_U_33
_atom_site_aniso_U_23
_atom_site_aniso_U_13
_atom_site_aniso_U_12
Pt1 0.00837(18) 0.01259(19) 0.00832(18) 0.000 0.00054(10) 0.000
Cu1 0.0103(4) 0.0115(5) 0.0108(4) 0.000 0.0001(3) 0.000
C1 0.0089(16) 0.0082(16) 0.0080(16) 0.000 -0.0006(10) 0.000
N1 0.018(3) 0.017(3) 0.009(3) 0.000 -0.005(3) 0.000
C2 0.010(3) 0.012(4) 0.020(4) 0.000 -0.001(3) 0.000
N2 0.017(3) 0.025(4) 0.013(3) 0.000 0.003(3) 0.000
C3 0.0103(17) 0.0097(17) 0.0087(17) 0.000 -0.0003(10) 0.000
N3 0.013(3) 0.021(4) 0.010(3) 0.000 -0.002(3) 0.000
C4 0.013(3) 0.006(3) 0.014(4) 0.000 0.006(3) 0.000
N4 0.012(3) 0.028(4) 0.012(3) 0.000 0.009(3) 0.000
N5 0.012(2) 0.017(2) 0.014(2) -0.002(2) -0.0034(17) -0.0019(19)
N6 0.014(2) 0.017(3) 0.015(2) 0.000(2) -0.002(2) -0.001(2)

loop_
_atom_type_symbol
_atom_type_description
_atom_type_scat_dispersion_real
_atom_type_scat_dispersion_imag
_atom_type_scat_source
C C 0.0033 0.0016 'International Tables Vol C Tables 4.2.6.8 and 6.1.1.4'
H H 0.0000 0.0000 'International Tables Vol C Tables 4.2.6.8 and 6.1.1.4'
N N 0.0061 0.0033 'International Tables Vol C Tables 4.2.6.8 and 6.1.1.4'
Cu Cu 0.3201 1.2651 'International Tables Vol C Tables 4.2.6.8 and 6.1.1.4'
Pt Pt -1.7033 8.3905 'International Tables Vol C Tables 4.2.6.8 and 6.1.1.4'

loop_
_audit_author_name
_audit_author_address
'Inmaculada Escorihuela'
; University of Zaragoza
  Department of Inorganic Chemistry
  Plaza San Francisco s/n
  E-50009 Zaragoza
  Spain
;
'Milagros Tom\'as'
; University of Zaragoza-C.S.I.C.
  Department of Inorganic Chemistry
  Plaza San Francisco s/n
  E-50009 Zaragoza
  Spain
;

loop_
_geom_angle_atom_site_label_1
_geom_angle_atom_site_label_2
_geom_angle_atom_site_label_3
_geom_angle
_geom_angle_site_symmetry_1
_geom_angle_site_symmetry_3
_geom_angle_publ_flag
C1 Pt1 C2 89.9(3) . . ?
C1 Pt1 C3 178.5(3) . . ?
C2 Pt1 C3 88.7(3) . . ?
C1 Pt1 C4 87.2(3) . . ?
C2 Pt1 C4 177.1(3) . . ?
C3 Pt1 C4 94.3(3) . . ?
C1 Pt1 Pt1 86.37(2) . 5 ?
C2 Pt1 Pt1 96.193(17) . 5 ?
C3 Pt1 Pt1 93.78(2) . 5 ?
C4 Pt1 Pt1 83.628(15) . 5 ?
C1 Pt1 Pt1 86.37(2) . 5_565 ?
C2 Pt1 Pt1 96.193(17) . 5_565 ?
C3 Pt1 Pt1 93.78(2) . 5_565 ?
C4 Pt1 Pt1 83.628(15) . 5_565 ?
Pt1 Pt1 Pt1 165.620(18) 5 5_565 y
N5 Cu1 N5 90.9(3) . 7_565 y
N5 Cu1 N6 173.2(2) . 7_565 y
N5 Cu1 N6 89.3(2) 7_565 7_565 y
N5 Cu1 N6 89.3(2) . . y
N5 Cu1 N6 173.2(2) 7_565 . y
N6 Cu1 N6 89.8(3) 7_565 . y
N5 Cu1 N1 91.42(18) . . y
N5 Cu1 N1 91.42(18) 7_565 . y
N6 Cu1 N1 95.40(19) 7_565 . y
N6 Cu1 N1 95.40(19) . . y
N1 C1 Pt1 179.6(7) . . y
C1 N1 Cu1 120.1(6) . . y
N2 C2 Pt1 179.3(7) . . y
N3 C3 Pt1 177.6(7) . . y
N4 C4 Pt1 174.6(7) . . ty
Cu1 N5 H5A 109.5 . . ?
Cu1 N5 H5B 109.5 . . ?
H5A N5 H5B 109.5 . . ?
Cu1 N5 H5C 109.5 . . ?
H5A N5 H5C 109.5 . . ?
H5B N5 H5C 109.5 . . ?
Cu1 N6 H6A 109(5) . . ?
Cu1 N6 H6B 108(5) . . ?
H6A N6 H6B 123(7) . . ?
Cu1 N6 H6C 120(7) . . ?
H6A N6 H6C 99(7) . . ?
H6B N6 H6C 99(8) . . ?

loop_
_geom_bond_atom_site_label_1
_geom_bond_atom_site_label_2
_geom_bond_distance
_geom_bond_site_symmetry_2
_geom_bond_publ_flag
Pt1 C1 1.973(7) . y
Pt1 C2 1.983(9) . y
Pt1 C3 1.991(8) . y
Pt1 C4 2.002(9) . y
Pt1 Pt1 3.6235(6) 5 y
Pt1 Pt1 3.6236(6) 5_565 y
Cu1 N5 2.016(5) . y
Cu1 N5 2.016(5) 7_565 y
Cu1 N6 2.018(5) 7_565 y
Cu1 N6 2.018(5) . y
Cu1 N1 2.394(7) . y
C1 N1 1.147(10) . y
C2 N2 1.148(11) . y
C3 N3 1.136(11) . y
C4 N4 1.131(12) . y
N5 H5A 0.8837 . ?
N5 H5B 0.8837 . ?
N5 H5C 0.8837 . ?
N6 H6A 0.89(8) . ?
N6 H6B 0.82(8) . ?
N6 H6C 0.78(9) . ?

loop_
_geom_hbond_atom_site_label_D
_geom_hbond_atom_site_label_H
_geom_hbond_atom_site_label_A
_geom_hbond_distance_DH
_geom_hbond_distance_HA
_geom_hbond_distance_DA
_geom_hbond_angle_DHA
_geom_hbond_site_symmetry_A
N5 H5A N2 0.88 2.25 3.126(8) 170.3 6_556
N5 H5B N3 0.88 2.36 3.219(7) 164.4 5
N5 H5C N4 0.88 2.57 3.142(8) 123.0 6
N5 H5C N2 0.88 2.59 3.351(7) 144.2 2_454
N6 H6A N1 0.89(8) 2.55(8) 3.279(8) 140(6) 2_454
N6 H6A N3 0.89(8) 2.56(8) 3.162(8) 125(6) 6
N6 H6B N3 0.82(8) 2.49(8) 3.269(7) 160(6) 5
N6 H6C N4 0.78(9) 2.51(9) 3.243(8) 156(8) .
